data_7236319
loop_
_publ_author_name
'Kumar, Dheeraj'
'He, Chunlin'
'Mitchell, Lauren A.'
'Parrish, Damon A.'
'Shreeve, Jean'ne M.'

_publ_section_title
;
 Connecting energetic nitropyrazole and aminotetrazole moieties with
 N,N&#x2032;-ethylene bridges: A promising approach for fine tuning
 energetic properties
;
_journal_issue 23
_journal_name_full 'Journal of Materials Chemistry A'
_journal_page_first 9220
_journal_paper_doi 10.1039/C6TA02387H
_journal_volume 4
_journal_year 2016
_chemical_formula_moiety 'C3 N5 O6, C2 H7 Br N'
_chemical_formula_sum 'C5 H7 Br N6 O6'
_chemical_formula_weight 327.08
_space_group_crystal_system monoclinic
_space_group_IT_number 14
_space_group_name_Hall '-P 2ybc'
_space_group_name_H-M_alt 'P 1 21/c 1'
_atom_sites_solution_hydrogens mixed
_audit_creation_method SHELXL-2014/7
_audit_update_record
;
2016-02-18 deposited with the CCDC.
2016-05-20 downloaded from the CCDC.
;
_cell_angle_alpha 90
_cell_angle_beta 103.053(2)
_cell_angle_gamma 90
_cell_formula_units_Z 4
_cell_length_a 8.6681(16)
_cell_length_b 9.2226(17)
_cell_length_c 14.411(3)
_cell_measurement_reflns_used 6738
_cell_measurement_temperature 150(2)
_cell_measurement_theta_max 27.50
_cell_measurement_theta_min 2.41
_cell_volume 1122.3(4)
_computing_cell_refinement 'Bruker APEX3 v2015.5-2 (Bruker, 2015)'
_computing_data_collection 'Bruker APEX3 v2015.5-2 (Bruker, 2015)'
_computing_data_reduction
;
Bruker SAINT v8.34A (Bruker, 2013), Bruker XPREP v2014/2 (Bruker, 2014)
;
_computing_molecular_graphics 'Bruker SHELXTL v2014/7 (Bruker, 2014)'
_computing_publication_material 'Bruker SHELXTL v2014/7 (Bruker, 2014)'
_computing_structure_refinement 'SHELXL-2014/7 (Sheldrick, 2014) within WINGX (Farrugia, 2012)'
_computing_structure_solution 'Bruker SHELXTL v2014/7 (Bruker, 2014)'
_diffrn_ambient_temperature 150(2)
_diffrn_measured_fraction_theta_full 0.998
_diffrn_measured_fraction_theta_max 0.998
_diffrn_measurement_device_type 'Bruker SMART APEX II CCD'
_diffrn_measurement_method '\w scans'
_diffrn_radiation_monochromator graphite
_diffrn_radiation_source 'fine focus sealed tube'
_diffrn_radiation_type MoK\a
_diffrn_radiation_wavelength 0.71073
_diffrn_reflns_av_R_equivalents 0.0203
_diffrn_reflns_av_unetI/netI 0.0159
_diffrn_reflns_Laue_measured_fraction_full 0.998
_diffrn_reflns_Laue_measured_fraction_max 0.998
_diffrn_reflns_limit_h_max 11
_diffrn_reflns_limit_h_min -11
_diffrn_reflns_limit_k_max 11
_diffrn_reflns_limit_k_min -11
_diffrn_reflns_limit_l_max 18
_diffrn_reflns_limit_l_min -16
_diffrn_reflns_number 10798
_diffrn_reflns_point_group_measured_fraction_full 0.998
_diffrn_reflns_point_group_measured_fraction_max 0.998
_diffrn_reflns_theta_full 25.242
_diffrn_reflns_theta_max 27.523
_diffrn_reflns_theta_min 3.271
_exptl_absorpt_coefficient_mu 3.698
_exptl_absorpt_correction_T_max 0.7456
_exptl_absorpt_correction_T_min 0.6271
_exptl_absorpt_correction_type multi-scan
_exptl_absorpt_process_details 'SADABS v2014/5 (Bruker, 2008)'
_exptl_crystal_colour colourless
_exptl_crystal_density_diffrn 1.936
_exptl_crystal_description plate
_exptl_crystal_F_000 648
_exptl_crystal_size_max 0.275
_exptl_crystal_size_mid 0.270
_exptl_crystal_size_min 0.107
_refine_diff_density_max 0.336
_refine_diff_density_min -0.720
_refine_diff_density_rms 0.081
_refine_ls_extinction_method none
_refine_ls_goodness_of_fit_ref 1.086
_refine_ls_hydrogen_treatment mixed
_refine_ls_matrix_type full
_refine_ls_number_parameters 172
_refine_ls_number_reflns 2579
_refine_ls_number_restraints 0
_refine_ls_restrained_S_all 1.086
_refine_ls_R_factor_all 0.0256
_refine_ls_R_factor_gt 0.0228
_refine_ls_shift/su_max 0.001
_refine_ls_shift/su_mean 0.000
_refine_ls_structure_factor_coef Fsqd
_refine_ls_weighting_details 'w=1/[\s^2^(Fo^2^)+(0.0245P)^2^+0.6305P] where P=(Fo^2^+2Fc^2^)/3'
_refine_ls_weighting_scheme calc
_refine_ls_wR_factor_gt 0.0538
_refine_ls_wR_factor_ref 0.0551
_reflns_Friedel_coverage 0.000
_reflns_number_gt 2374
_reflns_number_total 2579
_reflns_threshold_expression 'I > 2\s(I)'
_cod_data_source_file c6ta02387h2.cif
_cod_data_source_block shrv365
_cod_original_sg_symbol_H-M 'P 21/c'
_cod_database_code 7236319
_shelx_shelxl_version_number 2014/7
_shelx_space_group_comment
;
The symmetry employed for this shelxl refinement is uniquely defined
by the following loop, which should always be used as a source of
symmetry information in preference to the above space-group names.
They are only intended as comments.
;
_shelx_estimated_absorpt_t_min 0.430
_shelx_estimated_absorpt_t_max 0.693

loop_
_space_group_symop_operation_xyz
'x, y, z'
'-x, y+1/2, -z+1/2'
'-x, -y, -z'
'x, -y-1/2, z-1/2'

loop_
_atom_site_label
_atom_site_type_symbol
_atom_site_fract_x
_atom_site_fract_y
_atom_site_fract_z
_atom_site_U_iso_or_equiv
_atom_site_adp_type
_atom_site_occupancy
_atom_site_site_symmetry_order
_atom_site_calc_flag
_atom_site_refinement_flags_posn
_atom_site_refinement_flags_adp
N1 N 0.89640(13) 0.55385(12) -0.12516(8) 0.0152(2) Uani 1 1 d . .
N2 N 0.92408(13) 0.68420(12) -0.16004(8) 0.0151(2) Uani 1 1 d . .
C3 C 0.86603(16) 0.78468(14) -0.10958(10) 0.0151(3) Uani 1 1 d . .
C4 C 0.79892(15) 0.72241(14) -0.04059(9) 0.0151(3) Uani 1 1 d . .
C5 C 0.82155(16) 0.57618(14) -0.05422(9) 0.0148(3) Uani 1 1 d . .
N6 N 0.87156(14) 0.93546(13) -0.13325(9) 0.0203(3) Uani 1 1 d . .
O7 O 0.93249(14) 0.96979(11) -0.19894(9) 0.0278(2) Uani 1 1 d . .
O8 O 0.81002(16) 1.02208(12) -0.08707(10) 0.0346(3) Uani 1 1 d . .
N9 N 0.72838(15) 0.79179(13) 0.03041(9) 0.0201(2) Uani 1 1 d . .
O10 O 0.58717(14) 0.81593(15) 0.00999(9) 0.0348(3) Uani 1 1 d . .
O11 O 0.81632(17) 0.82016(19) 0.10671(10) 0.0474(4) Uani 1 1 d . .
N12 N 0.77414(14) 0.45688(13) -0.00239(8) 0.0178(2) Uani 1 1 d . .
O13 O 0.70517(16) 0.48862(13) 0.06036(9) 0.0331(3) Uani 1 1 d . .
O14 O 0.80563(13) 0.33332(11) -0.02350(8) 0.0214(2) Uani 1 1 d . .
N1S N 0.15908(15) 0.71498(13) 0.23344(9) 0.0184(2) Uani 1 1 d . .
H1S H 0.122(2) 0.634(2) 0.2034(14) 0.022 Uiso 1 1 d . U
H2S H 0.198(2) 0.768(2) 0.1952(14) 0.022 Uiso 1 1 d . U
H3S H 0.077(2) 0.760(2) 0.2503(13) 0.022 Uiso 1 1 d . U
C2S C 0.28264(18) 0.67839(17) 0.32045(11) 0.0225(3) Uani 1 1 d . .
H5S H 0.2302 0.6442 0.3707 0.027 Uiso 1 1 calc R U
H4S H 0.3431 0.7671 0.3441 0.027 Uiso 1 1 calc R U
C3S C 0.39570(17) 0.56374(17) 0.30265(11) 0.0213(3) Uani 1 1 d . .
H7S H 0.3356 0.4754 0.2777 0.026 Uiso 1 1 calc R U
H6S H 0.4695 0.5383 0.3635 0.026 Uiso 1 1 calc R U
Br4S Br 0.51635(2) 0.63002(3) 0.21179(2) 0.03982(8) Uani 1 1 d . .

loop_
_atom_site_aniso_label
_atom_site_aniso_U_11
_atom_site_aniso_U_22
_atom_site_aniso_U_33
_atom_site_aniso_U_23
_atom_site_aniso_U_13
_atom_site_aniso_U_12
N1 0.0189(5) 0.0129(5) 0.0138(5) 0.0004(4) 0.0042(4) -0.0017(4)
N2 0.0175(5) 0.0129(5) 0.0152(5) 0.0008(4) 0.0041(4) -0.0012(4)
C3 0.0164(6) 0.0124(6) 0.0165(6) 0.0001(5) 0.0034(5) -0.0004(5)
C4 0.0163(6) 0.0154(6) 0.0137(6) -0.0013(5) 0.0036(5) 0.0008(5)
C5 0.0175(6) 0.0138(6) 0.0131(6) 0.0004(5) 0.0036(5) -0.0007(5)
N6 0.0208(6) 0.0129(6) 0.0284(7) 0.0004(5) 0.0080(5) 0.0004(4)
O7 0.0331(6) 0.0170(5) 0.0383(7) 0.0072(5) 0.0185(5) 0.0003(4)
O8 0.0462(7) 0.0151(5) 0.0502(8) -0.0034(5) 0.0273(6) 0.0031(5)
N9 0.0245(6) 0.0191(6) 0.0183(6) -0.0019(5) 0.0080(5) 0.0027(5)
O10 0.0261(6) 0.0497(7) 0.0307(6) 0.0009(6) 0.0107(5) 0.0150(5)
O11 0.0365(7) 0.0761(10) 0.0273(7) -0.0290(7) 0.0023(6) 0.0055(7)
N12 0.0218(6) 0.0171(6) 0.0152(5) 0.0036(4) 0.0057(5) 0.0004(4)
O13 0.0500(7) 0.0266(6) 0.0327(6) 0.0071(5) 0.0301(6) 0.0063(5)
O14 0.0301(6) 0.0132(5) 0.0208(5) 0.0015(4) 0.0059(4) -0.0007(4)
N1S 0.0223(6) 0.0125(6) 0.0227(6) -0.0016(5) 0.0100(5) 0.0015(5)
C2S 0.0233(7) 0.0267(7) 0.0188(7) -0.0069(6) 0.0073(6) -0.0008(6)
C3S 0.0188(6) 0.0262(7) 0.0192(7) -0.0008(6) 0.0050(5) 0.0000(6)
Br4S 0.01900(9) 0.07814(16) 0.02489(10) 0.00108(8) 0.01037(7) -0.00132(8)

loop_
_atom_type_symbol
_atom_type_description
_atom_type_scat_dispersion_real
_atom_type_scat_dispersion_imag
_atom_type_scat_source
C C 0.0033 0.0016 'International Tables Vol C Tables 4.2.6.8 and 6.1.1.4'
H H 0.0000 0.0000 'International Tables Vol C Tables 4.2.6.8 and 6.1.1.4'
N N 0.0061 0.0033 'International Tables Vol C Tables 4.2.6.8 and 6.1.1.4'
O O 0.0106 0.0060 'International Tables Vol C Tables 4.2.6.8 and 6.1.1.4'
Br Br -0.2901 2.4595 'International Tables Vol C Tables 4.2.6.8 and 6.1.1.4'

loop_
_geom_angle_atom_site_label_1
_geom_angle_atom_site_label_2
_geom_angle_atom_site_label_3
_geom_angle
C5 N1 N2 107.73(11)
C3 N2 N1 107.09(11)
N2 C3 C4 111.83(12)
N2 C3 N6 120.19(12)
C4 C3 N6 127.91(12)
C5 C4 C3 101.91(12)
C5 C4 N9 128.67(12)
C3 C4 N9 129.38(12)
N1 C5 C4 111.45(12)
N1 C5 N12 121.35(12)
C4 C5 N12 127.21(12)
O7 N6 O8 124.27(12)
O7 N6 C3 118.52(12)
O8 N6 C3 117.19(12)
O10 N9 O11 124.88(13)
O10 N9 C4 118.15(12)
O11 N9 C4 116.97(12)
O14 N12 O13 125.28(12)
O14 N12 C5 118.40(12)
O13 N12 C5 116.32(12)
C2S N1S H1S 109.5(12)
C2S N1S H2S 110.7(12)
H1S N1S H2S 108.6(17)
C2S N1S H3S 109.7(12)
H1S N1S H3S 107.2(17)
H2S N1S H3S 111.2(17)
N1S C2S C3S 112.81(12)
N1S C2S H5S 109.0
C3S C2S H5S 109.0
N1S C2S H4S 109.0
C3S C2S H4S 109.0
H5S C2S H4S 107.8
C2S C3S Br4S 111.31(11)
C2S C3S H7S 109.4
Br4S C3S H7S 109.4
C2S C3S H6S 109.4
Br4S C3S H6S 109.4
H7S C3S H6S 108.0

loop_
_geom_bond_atom_site_label_1
_geom_bond_atom_site_label_2
_geom_bond_distance
N1 C5 1.3447(18)
N1 N2 1.3453(16)
N2 C3 1.3439(18)
C3 C4 1.3849(19)
C3 N6 1.4352(18)
C4 C5 1.3832(19)
C4 N9 1.4536(17)
C5 N12 1.4409(17)
N6 O7 1.2252(17)
N6 O8 1.2353(17)
N9 O10 1.2131(17)
N9 O11 1.2165(18)
N12 O14 1.2261(16)
N12 O13 1.2268(16)
N1S C2S 1.492(2)
N1S H1S 0.884(19)
N1S H2S 0.86(2)
N1S H3S 0.899(19)
C2S C3S 1.503(2)
C2S H5S 0.9900
C2S H4S 0.9900
C3S Br4S 1.9495(15)
C3S H7S 0.9900
C3S H6S 0.9900

loop_
_geom_hbond_atom_site_label_D
_geom_hbond_atom_site_label_H
_geom_hbond_atom_site_label_A
_geom_hbond_distance_DH
_geom_hbond_distance_HA
_geom_hbond_distance_DA
_geom_hbond_angle_DHA
_geom_hbond_site_symmetry_A
N1S H1S N1 0.884(19) 2.06(2) 2.9110(17) 162.4(18) 3_665
N1S H2S O8 0.86(2) 2.47(2) 3.2644(18) 152.4(16) 3_675
N1S H3S N2 0.899(19) 2.117(19) 2.9637(17) 156.8(16) 4_476
C2S H4S O13 0.99 2.55 3.3265(19) 135.2 2_655
C3S H6S O10 0.99 2.52 3.267(2) 132.5 4_576

loop_
_geom_torsion_atom_site_label_1
_geom_torsion_atom_site_label_2
_geom_torsion_atom_site_label_3
_geom_torsion_atom_site_label_4
_geom_torsion
C5 N1 N2 C3 0.19(14)
N1 N2 C3 C4 -0.05(15)
N1 N2 C3 N6 -177.16(11)
N2 C3 C4 C5 -0.10(15)
N6 C3 C4 C5 176.73(13)
N2 C3 C4 N9 177.76(13)
N6 C3 C4 N9 -5.4(2)
N2 N1 C5 C4 -0.27(15)
N2 N1 C5 N12 179.55(11)
C3 C4 C5 N1 0.22(15)
N9 C4 C5 N1 -177.66(13)
C3 C4 C5 N12 -179.58(13)
N9 C4 C5 N12 2.5(2)
N2 C3 N6 O7 -1.2(2)
C4 C3 N6 O7 -177.85(14)
N2 C3 N6 O8 176.85(13)
C4 C3 N6 O8 0.2(2)
C5 C4 N9 O10 -91.44(18)
C3 C4 N9 O10 91.24(19)
C5 C4 N9 O11 87.91(19)
C3 C4 N9 O11 -89.41(19)
N1 C5 N12 O14 1.02(19)
C4 C5 N12 O14 -179.19(13)
N1 C5 N12 O13 -179.28(13)
C4 C5 N12 O13 0.5(2)
N1S C2S C3S Br4S 63.42(14)
